data_4000551
loop_
_publ_author_name
'Abakumov, Artem M. '
'Rozova, Marina G.'
'Antipov, Evgeny V.'
'Hadermann, Joke'
'Van Tendeloo, Gustaaf'
'Lobanov, Maxim V.'
'Greenblatt, Martha'
'Croft, Mark'
'Lokshin, Konstantin A.'
'Zhao, Yusheng '

_journal_name_full 'Chemistry of Materials'
_journal_paper_doi 10.1021/cm048791h
_journal_year 2005
_chemical_formula_sum 'Mn0.67 O4 Pb1.07 Sb1.26'
_chemical_name_systematic 'Antimony Lead Manganese Oxide'
_space_group_IT_number 135
_symmetry_cell_setting tetragonal
_symmetry_Int_Tables_number 135
_symmetry_space_group_name_Hall '-P 4c 2ab'
_symmetry_space_group_name_H-M 'P 42/m b c'
_cell_angle_alpha 90
_cell_angle_beta 90
_cell_angle_gamma 90
_cell_formula_units_Z 4
_cell_length_a 8.60767(8)
_cell_length_b 8.60767(8)
_cell_length_c 6.23142(7)
_cell_volume 461.7
_cod_original_formula_sum 'Pb1.07 Sb1.26 Mn0.67 O4'
_cod_database_code 4000551

loop_
_symmetry_equiv_pos_as_xyz
x,y,z
-y,x,1/2+z
1/2+x,1/2-y,z
1/2+y,1/2+x,1/2+z
x,y,-z
-y,x,1/2-z
1/2+x,1/2-y,-z
1/2+y,1/2+x,1/2-z
-x,-y,-z
y,-x,1/2-z
1/2-x,1/2+y,-z
1/2-y,1/2-x,1/2-z
-x,-y,z
y,-x,1/2+z
1/2-x,1/2+y,z
1/2-y,1/2-x,1/2+z

loop_
_atom_site_label
_atom_site_type_symbol
_atom_site_symmetry_multiplicity
_atom_site_Wyckoff_symbol
_atom_site_fract_x
_atom_site_fract_y
_atom_site_fract_z
_atom_site_occupancy
Mn1 Mn2+ 4 d 0. 0.5 0.25 0.67
Sb1 Sb5+ 4 d 0. 0.5 0.25 0.33
Pb1 Pb2+ 8 h 0.1595(2) 0.1560(2) 0. 0.535
Sb2 Sb3+ 8 h 0.1595(2) 0.1560(2) 0. 0.465
O1 O2- 8 h 0.130(1) 0.404(1) 0. 1.
O2 O2- 8 g 0.1757(7) 0.6757(7) 0.25 1.
